data_1529319
loop_
_publ_author_name
'T.V. Drokina'
'G.A. Petrakovskii'
'M.S. Molokeev'
'S.V. Misyul'
'V.S. Bondarev'
'D.A. Velikanov'
'M. Frontzek'
'J. Schefer'

_publ_section_title
;
 Crystal and magnetic structures, phase transitions in
 quasi-one-dimensional pyroxenes Na0.5Li0.5FeGe2O6
;
_journal_issue 0
_journal_name_full 'Journal of Magnetism and Magnetic Materials'
_journal_page_first 243
_journal_page_last 249
_journal_paper_doi 10.1016/j.jmmm.2015.03.016
_journal_volume 385
_journal_year 2015
_chemical_formula_moiety '2(Fe Ge2 O6), 2(Li0.50 Na0.50)'
_chemical_formula_sum 'Fe2 Ge4 Li Na O12'
_chemical_formula_weight 624.07
_space_group_IT_number 15
_symmetry_cell_setting monoclinic
_symmetry_space_group_name_Hall '-C 2yc'
_symmetry_space_group_name_H-M 'C 1 2/c 1'
_cell_angle_alpha 90
_cell_angle_beta 108.92143(99)
_cell_angle_gamma 90
_cell_formula_units_Z 2
_cell_length_a 10.03328(13)
_cell_length_b 8.81362(11)
_cell_length_c 5.529646(90)
_cell_measurement_temperature 300
_cell_volume 462.561(12)
_diffrn_ambient_temperature 300
_diffrn_measurement_device_type
;
D8 ADVANCE Bruker
;
_diffrn_radiation_monochromator none
_diffrn_radiation_probe x-ray
_diffrn_radiation_type
;
 Cu K\a~1~~2~
;
_exptl_absorpt_coefficient_mu 40.450
_exptl_crystal_density_diffrn 4.480584
_pd_char_colour
;
colourless
;
_pd_meas_2theta_range_inc 0.0160352
_pd_meas_2theta_range_max 120.004454
_pd_meas_2theta_range_min 5
_pd_meas_scan_method step
_pd_proc_ls_pref_orient_corr
;
Anisotropic model of PO. Spherical harmonics 4 ordrer.
 Jarvinen (1993). Application of symmetrized harmonics expansion to correction
of the preferred orientation effect. - J. Appl. Cryst. 26 p525-531.
;
_pd_proc_ls_profile_function PearsonVII
_pd_proc_ls_prof_R_factor 2.668
_pd_proc_ls_prof_wR_expected 2.136
_pd_proc_ls_prof_wR_factor 3.589
_pd_proc_number_of_points 7172
_pd_spec_mount_mode reflection
_refine_ls_goodness_of_fit_all 1.680
_refine_ls_R_I_factor 1.85
_refine_ls_shift/su_max 0.01000
_cod_data_source_file Na0p5Li0p5FeGe2O6_300K.cif
_cod_data_source_block a
_cod_original_sg_symbol_Hall
;
-C 2yc
;
_cod_original_sg_symbol_H-M C2/c
_cod_original_formula_sum
;
Fe2 Ge4 Li Na O12
;
_cod_database_code 1529319
_cod_database_fobs_code 1529319

loop_
_symmetry_equiv_pos_as_xyz
'x, y, z'
'-x, -y, -z'
'-x, y, -z+1/2'
'-x+1/2, -y+1/2, -z'
'-x+1/2, y+1/2, -z+1/2'
'x, -y, z+1/2'
'x+1/2, -y+1/2, z+1/2'
'x+1/2, y+1/2, z'

loop_
_atom_site_label
_atom_site_type_symbol
_atom_site_fract_x
_atom_site_fract_y
_atom_site_fract_z
_atom_site_occupancy
_atom_site_B_iso_or_equiv
Li Li 0 0.2921(18) 0.25 0.5 0.51(42)
Na Na 0 0.2921(18) 0.25 0.5 0.51(42)
Fe Fe 0 0.90629(50) 0.25 1 0.50(23)
Ge Ge 0.28782(23) 0.09200(25) 0.23806(47) 1 0.50(21)
O1 O 0.10092(84) 0.0913(12) 0.1627(22) 1 1.00(27)
O2 O 0.3598(11) 0.2735(11) 0.3081(20) 1 1.00(27)
O3 O 0.3426(11) 0.0025(11) 0.0330(35) 1 1.00(27)

loop_
_diffrn_radiation_wavelength
_diffrn_radiation_wavelength_wt
1.5406 1.0000
1.5443 0.5000

loop_
_geom_angle_atom_site_label_1
_geom_angle_atom_site_label_2
_geom_angle_atom_site_label_3
_geom_angle
_geom_angle_site_symmetry_1
_geom_angle_site_symmetry_3
O1 Li O1 70.69(93) 1_555 3_555
O1 Li O2 82.62(56) 1_555 4_556
O1 Li O2 75.23(63) 1_555 7_454
O1 Li O3 116.61(75) 1_555 5_555
O1 Li O3 140.6(17) 1_555 8_455
O2 Li O2 152.8(19) 4_556 7_454
O2 Li O3 68.02(70) 4_556 5_555
O2 Li O3 136.5(14) 4_556 8_455
O3 Li O3 83.14(69) 5_555 8_455
O1 Fe O1 80.98(44) 1_565 2_565
O1 Fe O1 75.17(47) 1_565 3_565
O1 Fe O1 98.12(43) 1_565 6_565
O1 Fe O2 90.05(34) 1_565 5_555
O1 Fe O2 87.01(38) 2_565 5_555
O1 Fe O2 93.66(38) 2_565 8_455
O2 Fe O2 105.57(45) 5_555 8_455
O1 Ge O2 112.5(5) 1_555 1_555
O1 Ge O3 113.9(7) 1_555 1_555
O1 Ge O3 101.79(48) 1_555 6_555
O2 Ge O3 113.1(6) 1_555 1_555
O2 Ge O3 104.27(57) 1_555 6_555
O3 Ge O3 110.3(91) 1_555 6_555

loop_
_geom_bond_atom_site_label_1
_geom_bond_atom_site_label_2
_geom_bond_distance
_geom_bond_site_symmetry_2
Li O1 2.170(16) .
Li O2 2.461(11) 4_556
Li O3 2.479(16) 5_555
Fe O1 2.0577(98) 1_565
Fe O1 2.176(11) 2_565
Fe O2 1.9351(88) 5_555
Ge O1 1.7842(53) .
Ge O2 1.7462(97) .
Ge O3 1.617(13) .
Ge O3 1.753(17) 6_555
